data_7221860
loop_
_publ_author_name
'Mirzaei, Masoud'
'Eshtiagh-Hosseini, Hossein'
'shamsipur, mojtaba'
'Saeedi, Mahdi'
'Ardalani, Mehdi'
'Bauza, Antonio'
'Mague, Joel T.'
'Frontera, Antonio'
'Habibi, Morteza'

_publ_section_title
;
 Importance of polarization assisted/resonance assisted hydrogen bonding
 interactions and unconventional interactions in crystal formations of
 five new complexes bearing chelidamic acid through proton transfer
 mechanism
;
_journal_name_full 'RSC Adv.'
_journal_paper_doi 10.1039/C5RA09526C
_journal_year 2015
_chemical_formula_moiety 'C7 H3 Cl3 Fe N O4, 2(C6 H9 N2), H2 O'
_chemical_formula_sum 'C19 H23 Cl3 Fe N5 O5'
_chemical_formula_weight 563.62
_chemical_name_systematic 'Bis(2-amino-4-methylpydidinium) trichlorido(pyridine-2,6-dicarboxylato)ferrate(III) hydrate'
_space_group_crystal_system triclinic
_space_group_IT_number 2
_space_group_name_Hall '-P 1'
_space_group_name_H-M_alt 'P -1'
_symmetry_space_group_name_Hall '-P 1'
_symmetry_space_group_name_H-M 'P -1'
_atom_sites_solution_hydrogens mixed
_atom_sites_solution_primary direct
_atom_sites_solution_secondary difmap
_audit_creation_method SHELXL-2014/7
_audit_update_record
;
2015-05-20 deposited with the CCDC.
2015-08-14 downloaded from the CCDC.
;
_cell_angle_alpha 87.916(1)
_cell_angle_beta 79.547(1)
_cell_angle_gamma 64.073(1)
_cell_formula_units_Z 2
_cell_length_a 10.0736(9)
_cell_length_b 11.177(1)
_cell_length_c 11.6302(11)
_cell_measurement_reflns_used 9913
_cell_measurement_temperature 100.(2)
_cell_measurement_theta_max 29.1647
_cell_measurement_theta_min 2.2871
_cell_volume 1156.77(18)
_computing_cell_refinement '<i>SAINT</i> (Bruker, 2014)'
_computing_data_collection '<i>APEX2</i> (Bruker, 2014)'
_computing_data_reduction '<i>SAINT</i> (Bruker, 2014)'
_computing_molecular_graphics '<i>DIAMOND</i> (Brandenburg & Putz, 2012)'
_computing_publication_material '<i>SHELXTL</i> (Bruker, 2014)'
_computing_structure_refinement '<i>SHELXL-2014</i> (Sheldrick, 2014)'
_computing_structure_solution '<i>SHELXT</i> (Bruker, 2014)'
_diffrn_ambient_temperature 100(2)
_diffrn_detector_area_resol_mean 8.3660
_diffrn_measured_fraction_theta_full 0.991
_diffrn_measured_fraction_theta_max 0.934
_diffrn_measurement_device_type 'Bruker Smart APEX CCD'
_diffrn_measurement_method '\f and \w scans'
_diffrn_radiation_monochromator graphite
_diffrn_radiation_type MoK\a
_diffrn_radiation_wavelength 0.71073
_diffrn_reflns_av_R_equivalents 0.0366
_diffrn_reflns_av_unetI/netI 0.0333
_diffrn_reflns_laue_measured_fraction_full 0.991
_diffrn_reflns_laue_measured_fraction_max 0.934
_diffrn_reflns_limit_h_max 13
_diffrn_reflns_limit_h_min -13
_diffrn_reflns_limit_k_max 15
_diffrn_reflns_limit_k_min -15
_diffrn_reflns_limit_l_max 15
_diffrn_reflns_limit_l_min -15
_diffrn_reflns_number 20506
_diffrn_reflns_point_group_measured_fraction_full 0.991
_diffrn_reflns_point_group_measured_fraction_max 0.934
_diffrn_reflns_theta_full 27.500
_diffrn_reflns_theta_max 29.157
_diffrn_reflns_theta_min 2.028
_diffrn_source 'fine-focus sealed tube'
_exptl_absorpt_coefficient_mu 1.040
_exptl_absorpt_correction_T_max 0.86
_exptl_absorpt_correction_T_min 0.71
_exptl_absorpt_correction_type multi-scan
_exptl_absorpt_process_details '<i>SADABS</i> (Bruker, 2014)'
_exptl_crystal_colour yellow
_exptl_crystal_density_diffrn 1.618
_exptl_crystal_density_method 'not measured'
_exptl_crystal_description block
_exptl_crystal_F_000 578
_exptl_crystal_recrystallization_method 'Re-crystallisation from solvent: Water'
_exptl_crystal_size_max 0.230
_exptl_crystal_size_mid 0.150
_exptl_crystal_size_min 0.150
_exptl_transmission_factor_max 0.970
_exptl_transmission_factor_min 0.805
_refine_diff_density_max 0.416
_refine_diff_density_min -0.487
_refine_diff_density_rms 0.081
_refine_ls_extinction_method none
_refine_ls_goodness_of_fit_ref 1.063
_refine_ls_hydrogen_treatment constr
_refine_ls_matrix_type full
_refine_ls_number_parameters 300
_refine_ls_number_reflns 5818
_refine_ls_number_restraints 0
_refine_ls_restrained_S_all 1.063
_refine_ls_R_factor_all 0.0380
_refine_ls_R_factor_gt 0.0303
_refine_ls_shift/su_max 0.001
_refine_ls_shift/su_mean 0.000
_refine_ls_structure_factor_coef Fsqd
_refine_ls_weighting_details 'w=1/[\s^2^(Fo^2^)+(0.0348P)^2^+0.6109P] where P=(Fo^2^+2Fc^2^)/3'
_refine_ls_weighting_scheme calc
_refine_ls_wR_factor_gt 0.0750
_refine_ls_wR_factor_ref 0.0806
_reflns_Friedel_coverage 0.000
_reflns_number_gt 4974
_reflns_number_total 5818
_reflns_threshold_expression 'I > 2\s(I)'
_cod_data_source_file c5ra09526c2.cif
_cod_data_source_block jtm370_0m
_cod_database_code 7221860
_shelx_shelxl_version_number 2014/7
_shelx_space_group_comment
;
The symmetry employed for this shelxl refinement is uniquely defined
by the following loop, which should always be used as a source of
symmetry information in preference to the above space-group names.
They are only intended as comments.
;
_shelx_estimated_absorpt_t_min 0.796
_shelx_estimated_absorpt_t_max 0.860

loop_
_space_group_symop_operation_xyz
'x, y, z'
'-x, -y, -z'

loop_
_atom_site_label
_atom_site_type_symbol
_atom_site_fract_x
_atom_site_fract_y
_atom_site_fract_z
_atom_site_U_iso_or_equiv
_atom_site_adp_type
_atom_site_occupancy
_atom_site_site_symmetry_order
_atom_site_calc_flag
_atom_site_refinement_flags_posn
_atom_site_refinement_flags_adp
Fe1 Fe 0.77917(3) 0.74760(2) 0.21243(2) 0.01293(7) Uani 1 1 d . .
Cl1 Cl 0.52113(5) 0.88677(4) 0.30599(3) 0.01648(9) Uani 1 1 d . .
Cl2 Cl 1.01991(4) 0.60268(4) 0.11485(4) 0.01708(9) Uani 1 1 d . .
Cl3 Cl 0.85846(5) 0.76782(4) 0.37782(4) 0.01946(10) Uani 1 1 d . .
O1 O 0.72095(13) 0.59062(11) 0.23102(10) 0.0146(2) Uani 1 1 d . .
O2 O 0.61578(14) 0.47940(11) 0.15470(11) 0.0172(2) Uani 1 1 d . .
O3 O 0.78639(13) 0.90838(11) 0.12351(10) 0.0152(2) Uani 1 1 d . .
O4 O 0.74412(14) 1.02429(11) -0.03853(10) 0.0166(2) Uani 1 1 d . .
N1 N 0.69011(15) 0.74863(13) 0.06437(11) 0.0119(3) Uani 1 1 d . .
C1 C 0.65903(18) 0.56678(15) 0.15186(14) 0.0132(3) Uani 1 1 d . .
C2 C 0.64047(18) 0.65860(15) 0.05130(14) 0.0126(3) Uani 1 1 d . .
C3 C 0.57693(18) 0.65803(16) -0.04497(14) 0.0151(3) Uani 1 1 d . .
H3 H 0.5413 0.5939 -0.0549 0.018 Uiso 1 1 calc R U
C4 C 0.56723(19) 0.75452(17) -0.12640(15) 0.0168(3) Uani 1 1 d . .
H4 H 0.5249 0.7562 -0.1934 0.020 Uiso 1 1 calc R U
C5 C 0.61889(18) 0.84868(16) -0.11060(14) 0.0147(3) Uani 1 1 d . .
H5 H 0.6121 0.9152 -0.1656 0.018 Uiso 1 1 calc R U
C6 C 0.68058(17) 0.84210(15) -0.01188(14) 0.0121(3) Uani 1 1 d . .
C7 C 0.74095(18) 0.93434(15) 0.02382(14) 0.0128(3) Uani 1 1 d . .
N2 N 0.29282(16) 0.52474(14) 0.55171(12) 0.0151(3) Uani 1 1 d . .
H2N H 0.2971 0.4772 0.6173 0.018 Uiso 1 1 d R U
N3 N 0.37604(16) 0.66016(14) 0.63088(12) 0.0165(3) Uani 1 1 d . .
H3A H 0.3838 0.6148 0.6978 0.020 Uiso 1 1 d R U
H3B H 0.4104 0.7234 0.6191 0.020 Uiso 1 1 d R U
C8 C 0.24787(19) 0.48303(16) 0.46308(15) 0.0165(3) Uani 1 1 d . .
H8 H 0.2221 0.4106 0.4738 0.020 Uiso 1 1 calc R U
C9 C 0.23981(19) 0.54421(17) 0.36031(15) 0.0176(3) Uani 1 1 d . .
H9 H 0.2086 0.5150 0.2990 0.021 Uiso 1 1 calc R U
C10 C 0.27845(18) 0.65266(16) 0.34461(15) 0.0150(3) Uani 1 1 d . .
C11 C 0.32477(19) 0.69138(16) 0.43404(14) 0.0153(3) Uani 1 1 d . .
H11 H 0.3522 0.7629 0.4242 0.018 Uiso 1 1 calc R U
C12 C 0.33237(18) 0.62628(16) 0.54100(14) 0.0144(3) Uani 1 1 d . .
C13 C 0.2650(2) 0.72268(17) 0.23216(15) 0.0181(3) Uani 1 1 d . .
H13A H 0.3003 0.7915 0.2335 0.027 Uiso 1 1 calc R U
H13B H 0.1598 0.7641 0.2227 0.027 Uiso 1 1 calc R U
H13C H 0.3263 0.6583 0.1666 0.027 Uiso 1 1 calc R U
C14 C 0.9534(2) 0.04511(18) 0.30787(16) 0.0216(4) Uani 1 1 d . .
H14 H 0.9458 -0.0256 0.3520 0.026 Uiso 1 1 calc R U
N4 N 0.90402(17) 0.07128(14) 0.20388(13) 0.0172(3) Uani 1 1 d . .
H4N H 0.8666 0.0198 0.1758 0.021 Uiso 1 1 d R U
N5 N 0.86503(17) 0.18858(14) 0.03555(13) 0.0184(3) Uani 1 1 d . .
H5A H 0.8262 0.1370 0.0096 0.022 Uiso 1 1 d R U
H5B H 0.8685 0.2580 -0.0061 0.022 Uiso 1 1 d R U
C15 C 1.0128(2) 0.11847(18) 0.34883(16) 0.0208(4) Uani 1 1 d . .
H15 H 1.0489 0.0984 0.4205 0.025 Uiso 1 1 calc R U
C16 C 1.02109(19) 0.22587(16) 0.28407(15) 0.0168(3) Uani 1 1 d . .
C17 C 0.96983(19) 0.25159(16) 0.18015(15) 0.0160(3) Uani 1 1 d . .
H17 H 0.9734 0.3240 0.1365 0.019 Uiso 1 1 calc R U
C18 C 0.91167(18) 0.17087(16) 0.13757(15) 0.0151(3) Uani 1 1 d . .
C19 C 1.0840(2) 0.30985(18) 0.33000(16) 0.0208(4) Uani 1 1 d . .
H19A H 1.0280 0.3468 0.4086 0.031 Uiso 1 1 calc R U
H19B H 1.0752 0.3827 0.2778 0.031 Uiso 1 1 calc R U
H19C H 1.1900 0.2549 0.3337 0.031 Uiso 1 1 calc R U
O5 O 0.50099(18) 0.84516(14) 0.58879(12) 0.0316(3) Uani 1 1 d . .
H5OA H 0.4752 0.9225 0.6201 0.038 Uiso 1 1 d R U
H5OB H 0.5114 0.8586 0.5151 0.038 Uiso 1 1 d R U

loop_
_atom_site_aniso_label
_atom_site_aniso_U_11
_atom_site_aniso_U_22
_atom_site_aniso_U_33
_atom_site_aniso_U_23
_atom_site_aniso_U_13
_atom_site_aniso_U_12
Fe1 0.01805(13) 0.01538(12) 0.01136(12) 0.00347(9) -0.00594(9) -0.01176(10)
Cl1 0.01934(19) 0.01781(18) 0.01494(19) 0.00151(14) -0.00315(15) -0.01061(15)
Cl2 0.01797(19) 0.01904(18) 0.01712(19) 0.00278(15) -0.00484(15) -0.01029(15)
Cl3 0.0249(2) 0.0267(2) 0.01434(19) 0.00365(15) -0.00915(16) -0.01636(17)
O1 0.0200(6) 0.0166(5) 0.0136(5) 0.0038(4) -0.0071(5) -0.0125(5)
O2 0.0227(6) 0.0179(6) 0.0186(6) 0.0041(5) -0.0073(5) -0.0147(5)
O3 0.0205(6) 0.0171(5) 0.0140(6) 0.0035(4) -0.0065(5) -0.0126(5)
O4 0.0219(6) 0.0170(5) 0.0160(6) 0.0043(4) -0.0050(5) -0.0128(5)
N1 0.0140(6) 0.0136(6) 0.0105(6) 0.0018(5) -0.0030(5) -0.0081(5)
C1 0.0132(7) 0.0144(7) 0.0136(7) 0.0002(6) -0.0029(6) -0.0073(6)
C2 0.0145(7) 0.0138(7) 0.0111(7) 0.0013(6) -0.0021(6) -0.0077(6)
C3 0.0168(8) 0.0171(7) 0.0153(8) 0.0004(6) -0.0045(6) -0.0105(6)
C4 0.0194(8) 0.0218(8) 0.0133(8) 0.0017(6) -0.0068(6) -0.0114(7)
C5 0.0164(8) 0.0161(7) 0.0127(7) 0.0019(6) -0.0036(6) -0.0077(6)
C6 0.0119(7) 0.0126(7) 0.0123(7) 0.0004(6) -0.0013(6) -0.0062(6)
C7 0.0131(7) 0.0139(7) 0.0123(7) 0.0011(6) -0.0018(6) -0.0069(6)
N2 0.0164(7) 0.0172(6) 0.0148(7) 0.0044(5) -0.0045(5) -0.0099(6)
N3 0.0210(7) 0.0212(7) 0.0136(7) 0.0036(5) -0.0057(6) -0.0141(6)
C8 0.0171(8) 0.0181(7) 0.0186(8) 0.0026(6) -0.0057(7) -0.0109(6)
C9 0.0184(8) 0.0196(8) 0.0197(8) 0.0010(6) -0.0071(7) -0.0112(7)
C10 0.0129(7) 0.0171(7) 0.0152(8) 0.0020(6) -0.0018(6) -0.0071(6)
C11 0.0168(8) 0.0178(7) 0.0144(8) 0.0023(6) -0.0028(6) -0.0106(6)
C12 0.0123(7) 0.0157(7) 0.0155(8) 0.0002(6) -0.0021(6) -0.0066(6)
C13 0.0203(8) 0.0215(8) 0.0160(8) 0.0045(6) -0.0068(7) -0.0114(7)
C14 0.0284(10) 0.0214(8) 0.0183(8) 0.0051(7) -0.0040(7) -0.0144(7)
N4 0.0208(7) 0.0177(7) 0.0172(7) -0.0009(5) -0.0030(6) -0.0123(6)
N5 0.0252(8) 0.0202(7) 0.0178(7) 0.0027(6) -0.0086(6) -0.0156(6)
C15 0.0259(9) 0.0234(8) 0.0165(8) 0.0034(7) -0.0061(7) -0.0134(7)
C16 0.0150(8) 0.0180(8) 0.0181(8) -0.0010(6) -0.0010(6) -0.0083(6)
C17 0.0164(8) 0.0168(7) 0.0174(8) -0.0005(6) -0.0022(6) -0.0100(6)
C18 0.0146(7) 0.0160(7) 0.0151(8) -0.0008(6) -0.0011(6) -0.0076(6)
C19 0.0249(9) 0.0246(8) 0.0193(9) -0.0005(7) -0.0056(7) -0.0160(7)
O5 0.0600(10) 0.0275(7) 0.0192(7) 0.0022(5) -0.0053(7) -0.0310(7)

loop_
_atom_type_symbol
_atom_type_description
_atom_type_scat_dispersion_real
_atom_type_scat_dispersion_imag
_atom_type_scat_source
C C 0.0033 0.0016 'International Tables Vol C Tables 4.2.6.8 and 6.1.1.4'
N N 0.0061 0.0033 'International Tables Vol C Tables 4.2.6.8 and 6.1.1.4'
O O 0.0106 0.0060 'International Tables Vol C Tables 4.2.6.8 and 6.1.1.4'
Fe Fe 0.3463 0.8444 'International Tables Vol C Tables 4.2.6.8 and 6.1.1.4'
Cl Cl 0.1484 0.1585 'International Tables Vol C Tables 4.2.6.8 and 6.1.1.4'
H H 0.0000 0.0000 'International Tables Vol C Tables 4.2.6.8 and 6.1.1.4'

loop_
_geom_angle_atom_site_label_1
_geom_angle_atom_site_label_2
_geom_angle_atom_site_label_3
_geom_angle
O3 Fe1 O1 151.09(5)
O3 Fe1 N1 75.63(5)
O1 Fe1 N1 75.52(5)
O3 Fe1 Cl3 101.07(3)
O1 Fe1 Cl3 107.52(3)
N1 Fe1 Cl3 174.26(4)
O3 Fe1 Cl2 92.25(4)
O1 Fe1 Cl2 89.94(4)
N1 Fe1 Cl2 90.76(4)
Cl3 Fe1 Cl2 94.089(18)
O3 Fe1 Cl1 89.97(4)
O1 Fe1 Cl1 86.01(4)
N1 Fe1 Cl1 85.57(4)
Cl3 Fe1 Cl1 89.762(17)
Cl2 Fe1 Cl1 175.104(16)
C1 O1 Fe1 119.23(10)
C7 O3 Fe1 119.50(10)
C6 N1 C2 122.40(14)
C6 N1 Fe1 118.65(11)
C2 N1 Fe1 118.91(10)
O2 C1 O1 125.31(15)
O2 C1 C2 120.48(14)
O1 C1 C2 114.21(13)
N1 C2 C3 120.64(14)
N1 C2 C1 112.12(13)
C3 C2 C1 127.22(14)
C2 C3 C4 117.78(15)
C2 C3 H3 121.1
C4 C3 H3 121.1
C3 C4 C5 120.67(15)
C3 C4 H4 119.7
C5 C4 H4 119.7
C6 C5 C4 117.74(15)
C6 C5 H5 121.1
C4 C5 H5 121.1
N1 C6 C5 120.76(14)
N1 C6 C7 112.38(14)
C5 C6 C7 126.86(14)
O4 C7 O3 125.42(15)
O4 C7 C6 120.78(14)
O3 C7 C6 113.79(13)
C12 N2 C8 122.39(14)
C12 N2 H2N 122.7
C8 N2 H2N 114.9
C12 N3 H3A 121.9
C12 N3 H3B 117.0
H3A N3 H3B 120.6
C9 C8 N2 120.47(15)
C9 C8 H8 119.8
N2 C8 H8 119.8
C8 C9 C10 119.57(15)
C8 C9 H9 120.2
C10 C9 H9 120.2
C11 C10 C9 118.81(15)
C11 C10 C13 121.76(15)
C9 C10 C13 119.42(15)
C10 C11 C12 120.84(15)
C10 C11 H11 119.6
C12 C11 H11 119.6
N3 C12 N2 118.76(15)
N3 C12 C11 123.32(15)
N2 C12 C11 117.91(15)
C10 C13 H13A 109.5
C10 C13 H13B 109.5
H13A C13 H13B 109.5
C10 C13 H13C 109.5
H13A C13 H13C 109.5
H13B C13 H13C 109.5
C15 C14 N4 120.76(16)
C15 C14 H14 119.6
N4 C14 H14 119.6
C18 N4 C14 122.20(15)
C18 N4 H4N 117.6
C14 N4 H4N 120.2
C18 N5 H5A 122.2
C18 N5 H5B 117.1
H5A N5 H5B 120.6
C14 C15 C16 119.53(17)
C14 C15 H15 120.2
C16 C15 H15 120.2
C17 C16 C15 118.98(15)
C17 C16 C19 121.03(15)
C15 C16 C19 119.98(16)
C16 C17 C18 120.36(15)
C16 C17 H17 119.8
C18 C17 H17 119.8
N5 C18 N4 118.99(15)
N5 C18 C17 122.88(15)
N4 C18 C17 118.13(15)
C16 C19 H19A 109.5
C16 C19 H19B 109.5
H19A C19 H19B 109.5
C16 C19 H19C 109.5
H19A C19 H19C 109.5
H19B C19 H19C 109.5
H5OA O5 H5OB 102.8

loop_
_geom_bond_atom_site_label_1
_geom_bond_atom_site_label_2
_geom_bond_distance
Fe1 O3 2.0630(11)
Fe1 O1 2.0726(11)
Fe1 N1 2.0786(13)
Fe1 Cl3 2.2662(5)
Fe1 Cl2 2.3437(5)
Fe1 Cl1 2.4334(5)
O1 C1 1.2958(19)
O2 C1 1.2286(19)
O3 C7 1.3000(19)
O4 C7 1.2264(19)
N1 C6 1.328(2)
N1 C2 1.328(2)
C1 C2 1.510(2)
C2 C3 1.388(2)
C3 C4 1.392(2)
C3 H3 0.9500
C4 C5 1.393(2)
C4 H4 0.9500
C5 C6 1.387(2)
C5 H5 0.9500
C6 C7 1.509(2)
N2 C12 1.353(2)
N2 C8 1.369(2)
N2 H2N 0.9100
N3 C12 1.331(2)
N3 H3A 0.9100
N3 H3B 0.9099
C8 C9 1.353(2)
C8 H8 0.9500
C9 C10 1.423(2)
C9 H9 0.9500
C10 C11 1.368(2)
C10 C13 1.496(2)
C11 C12 1.415(2)
C11 H11 0.9500
C13 H13A 0.9800
C13 H13B 0.9800
C13 H13C 0.9800
C14 C15 1.349(3)
C14 N4 1.364(2)
C14 H14 0.9500
N4 C18 1.353(2)
N4 H4N 0.9101
N5 C18 1.331(2)
N5 H5A 0.9099
N5 H5B 0.9101
C15 C16 1.419(2)
C15 H15 0.9500
C16 C17 1.372(2)
C16 C19 1.499(2)
C17 C18 1.415(2)
C17 H17 0.9500
C19 H19A 0.9800
C19 H19B 0.9800
C19 H19C 0.9800
O5 H5OA 0.8600
O5 H5OB 0.8600

loop_
_geom_hbond_atom_site_label_D
_geom_hbond_atom_site_label_H
_geom_hbond_atom_site_label_A
_geom_hbond_distance_DH
_geom_hbond_distance_HA
_geom_hbond_distance_DA
_geom_hbond_angle_DHA
_geom_hbond_site_symmetry_A
O5 H5OB Cl1 0.86 2.43 3.2870(14) 174 .
O5 H5OA Cl1 0.86 2.34 3.1793(14) 164 2_676
N5 H5B Cl2 0.91 2.48 3.3435(15) 158 2_765
N5 H5A O4 0.91 1.93 2.8371(18) 177 1_545
N4 H4N O3 0.91 1.92 2.8294(18) 176 1_545
N3 H3B O5 0.91 1.93 2.842(2) 175 .
N3 H3A O2 0.91 1.98 2.8875(18) 176 2_666
N2 H2N O1 0.91 1.90 2.8034(18) 169 2_666
